data_4519437
loop_
_publ_author_name
'Norbert M. Villeneuve'
'Joshua Dickman'
'Thierry Maris'
'Graeme M. Day'
'James D. Wuest'

_publ_section_title
;
 Seeking Rules Governing Mixed Molecular Crystallization
;
_journal_name_full 'Crystal Growth & Design'
_journal_page_first 273
_journal_page_last 288
_journal_paper_doi 10.1021/acs.cgd.2c00992
_journal_volume 23
_journal_year 2023
_chemical_formula_moiety '0.78(C13 H10), 0.22(C12 H8 S)'
_chemical_formula_sum 'C12.78 H9.57 S0.22'
_chemical_formula_weight 170.08
_chemical_name_systematic '9H-fluorene:dibenzo[b,d]thiophene 0.78:0.22'
_space_group_crystal_system orthorhombic
_space_group_IT_number 62
_space_group_name_Hall '-P 2ac 2n'
_space_group_name_H-M_alt 'P n m a'
_atom_sites_solution_hydrogens geom
_atom_sites_solution_primary dual
_audit_creation_date 2020-12-04
_audit_creation_method
;
Olex2 1.3
(compiled 2020.11.12 svn.r5f609507 for OlexSys, GUI svn.r6226)
;
_cell_angle_alpha 90
_cell_angle_beta 90
_cell_angle_gamma 90
_cell_formula_units_Z 4
_cell_length_a 8.2901(2)
_cell_length_b 18.8144(5)
_cell_length_c 5.7082(1)
_cell_measurement_reflns_used 6820
_cell_measurement_temperature 150
_cell_measurement_theta_max 60.612
_cell_measurement_theta_min 5.074
_cell_volume 890.33(4)
_computing_cell_refinement
;
SAINT (2020) V8.40B; Integration Software for Single Crystal Data.
Bruker AXS Inc., Madison, WI 53719-1173.
;
_computing_data_collection
;
APEX 3 (2019) Bruker AXS Inc., Madison, WI 53719-1173.
;
_computing_data_reduction
;
SAINT (2020) V8.40B; Integration Software for Single Crystal Data.
Bruker AXS Inc., Madison, WI 53719-1173.
;
_computing_molecular_graphics 'Olex2 1.5 (Dolomanov et al., 2009)'
_computing_publication_material 'Olex2 1.5 (Dolomanov et al., 2009)'
_computing_structure_refinement 'XL  (Sheldrick, 2015b)'
_computing_structure_solution 'XT  (Sheldrick, 2015a)'
_diffrn_ambient_temperature 150
_diffrn_detector 'CMOS Area detector'
_diffrn_detector_area_resol_mean 10.42
_diffrn_detector_type 'Bruker CMOS Photon III '
_diffrn_measured_fraction_theta_full 0.984
_diffrn_measured_fraction_theta_max 0.988
_diffrn_measurement_device 'k-geometry diffractometer'
_diffrn_measurement_device_type 'Bruker Venture Metaljet'
_diffrn_measurement_method '\w and \f scans'
_diffrn_radiation_collimation 'Focusing mirrors'
_diffrn_radiation_monochromator 'Helios MX Mirror Optics'
_diffrn_radiation_probe x-ray
_diffrn_radiation_type 'Ga K\a'
_diffrn_radiation_wavelength 1.34139
_diffrn_reflns_av_R_equivalents 0.0309
_diffrn_reflns_av_unetI/netI 0.0197
_diffrn_reflns_Laue_measured_fraction_full 0.984
_diffrn_reflns_Laue_measured_fraction_max 0.988
_diffrn_reflns_limit_h_max 10
_diffrn_reflns_limit_h_min -9
_diffrn_reflns_limit_k_max 24
_diffrn_reflns_limit_k_min -24
_diffrn_reflns_limit_l_max 7
_diffrn_reflns_limit_l_min -7
_diffrn_reflns_number 7825
_diffrn_reflns_point_group_measured_fraction_full 0.984
_diffrn_reflns_point_group_measured_fraction_max 0.988
_diffrn_reflns_theta_full 53.594
_diffrn_reflns_theta_max 60.582
_diffrn_reflns_theta_min 7.053
_diffrn_source 'Metal Jet'
_diffrn_source_current 2.86
_diffrn_source_power 0.199914
_diffrn_source_target Ga
_diffrn_source_type 'Gallium Liquid Metal Jet Source'
_diffrn_source_voltage 69.9
_exptl_absorpt_coefficient_mu 0.649
_exptl_absorpt_correction_T_max 0.5163
_exptl_absorpt_correction_T_min 0.4133
_exptl_absorpt_correction_type multi-scan
_exptl_absorpt_process_details
;
SADABS-2016/2 (Bruker,2016/2) was used for absorption correction.
wR2(int) was 0.1140 before and 0.0451 after correction.
The Ratio of minimum to maximum transmission is 0.8005.
The \l/2 correction factor is Not present.
;
_exptl_crystal_colour 'clear light colourless'
_exptl_crystal_colour_lustre clear
_exptl_crystal_colour_modifier light
_exptl_crystal_colour_primary colourless
_exptl_crystal_density_diffrn 1.269
_exptl_crystal_description Plate
_exptl_crystal_F_000 359
_exptl_crystal_recrystallization_method 'crystallized from MeOH'
_exptl_crystal_size_max 0.37
_exptl_crystal_size_mid 0.19
_exptl_crystal_size_min 0.07
_refine_diff_density_max 0.221
_refine_diff_density_min -0.144
_refine_diff_density_rms 0.032
_refine_ls_extinction_coef .
_refine_ls_extinction_method none
_refine_ls_goodness_of_fit_ref 1.079
_refine_ls_hydrogen_treatment constr
_refine_ls_matrix_type full
_refine_ls_number_parameters 68
_refine_ls_number_reflns 1047
_refine_ls_number_restraints 23
_refine_ls_restrained_S_all 1.100
_refine_ls_R_factor_all 0.0381
_refine_ls_R_factor_gt 0.0370
_refine_ls_shift/su_max 0.000
_refine_ls_shift/su_mean 0.000
_refine_ls_structure_factor_coef Fsqd
_refine_ls_weighting_details 'w=1/[\s^2^(Fo^2^)+(0.0524P)^2^+0.1831P] where P=(Fo^2^+2Fc^2^)/3'
_refine_ls_weighting_scheme calc
_refine_ls_wR_factor_gt 0.0989
_refine_ls_wR_factor_ref 0.1001
_reflns_Friedel_coverage 0.000
_reflns_Friedel_fraction_full .
_reflns_Friedel_fraction_max .
_reflns_number_gt 997
_reflns_number_total 1047
_reflns_threshold_expression 'I > 2\s(I)'
_cod_data_source_file 01-22DBT_78FLU.cif
_cod_data_source_block jw23152
_cod_database_code 4519437

loop_
_space_group_symop_id
_space_group_symop_operation_xyz
1 x,y,z
2 1/2-x,-y,1/2+z
3 1/2+x,1/2-y,1/2-z
4 -x,1/2+y,-z
5 -x,-y,-z
6 1/2+x,y,1/2-z
7 1/2-x,1/2+y,1/2+z
8 x,1/2-y,z

loop_
_atom_site_label
_atom_site_type_symbol
_atom_site_fract_x
_atom_site_fract_y
_atom_site_fract_z
_atom_site_U_iso_or_equiv
_atom_site_adp_type
_atom_site_occupancy
_atom_site_site_symmetry_order
_atom_site_calc_flag
_atom_site_refinement_flags_posn
_atom_site_refinement_flags_adp
_atom_site_refinement_flags_occupancy
_atom_site_disorder_assembly
_atom_site_disorder_group
C1 C 0.26757(10) 0.31350(5) 0.62171(15) 0.0285(2) Uani 1 1 d . U . . .
C2 C 0.35288(10) 0.28903(4) 0.42544(15) 0.0266(2) Uani 1 1 d . . . . .
C3 C 0.42279(11) 0.33738(5) 0.27125(17) 0.0341(3) Uani 1 1 d . . . . .
H3 H 0.480821 0.321265 0.137935 0.041 Uiso 1 1 calc R U . . .
C4 C 0.40625(13) 0.40957(5) 0.31567(19) 0.0403(3) Uani 1 1 d . . . . .
H4 H 0.453648 0.443046 0.211821 0.048 Uiso 1 1 calc R U . . .
C5 C 0.32106(13) 0.43352(5) 0.5105(2) 0.0413(3) Uani 1 1 d . . . . .
H5 H 0.310962 0.483118 0.538068 0.050 Uiso 1 1 calc R U . . .
C6 C 0.25080(12) 0.38574(5) 0.66484(18) 0.0367(3) Uani 1 1 d . . . . .
H6 H 0.192347 0.402112 0.797429 0.044 Uiso 1 1 calc R U . . .
S1 S 0.1964(8) 0.250000 0.8035(7) 0.0285(6) Uani 0.216(3) 2 d S TU P A 1
C7 C 0.1994(9) 0.250000 0.7589(9) 0.0308(7) Uani 0.784(3) 2 d S TU P A 2
H7A H 0.237841 0.250000 0.923099 0.037 Uiso 0.784(3) 2 calc R U P A 2
H7B H 0.079962 0.250000 0.757586 0.037 Uiso 0.784(3) 2 calc R U P A 2

loop_
_atom_site_aniso_label
_atom_site_aniso_U_11
_atom_site_aniso_U_22
_atom_site_aniso_U_33
_atom_site_aniso_U_23
_atom_site_aniso_U_13
_atom_site_aniso_U_12
C1 0.0276(4) 0.0323(5) 0.0256(4) 0.0005(3) -0.0026(3) 0.0015(3)
C2 0.0225(4) 0.0313(5) 0.0260(4) 0.0001(3) -0.0029(3) 0.0006(3)
C3 0.0310(5) 0.0391(5) 0.0323(5) 0.0041(4) 0.0023(4) -0.0019(4)
C4 0.0407(5) 0.0354(5) 0.0449(6) 0.0105(4) -0.0032(4) -0.0056(4)
C5 0.0467(6) 0.0283(5) 0.0488(6) 0.0001(4) -0.0082(5) 0.0018(4)
C6 0.0400(5) 0.0351(5) 0.0348(5) -0.0050(4) -0.0027(4) 0.0057(4)
S1 0.0348(8) 0.0282(8) 0.0226(14) 0.000 0.0051(10) 0.000
C7 0.0347(10) 0.0329(9) 0.0247(15) 0.000 0.0003(13) 0.000

loop_
_atom_type_symbol
_atom_type_description
_atom_type_scat_dispersion_real
_atom_type_scat_dispersion_imag
_atom_type_scat_source
C C 0.0137 0.0067 'International Tables Vol C Tables 4.2.6.8 and 6.1.1.4'
H H 0.0000 0.0000 'International Tables Vol C Tables 4.2.6.8 and 6.1.1.4'
S S 0.2925 0.4295 'International Tables Vol C Tables 4.2.6.8 and 6.1.1.4'

loop_
_geom_angle_atom_site_label_1
_geom_angle_atom_site_label_2
_geom_angle_atom_site_label_3
_geom_angle
_geom_angle_site_symmetry_1
_geom_angle_site_symmetry_2
_geom_angle_site_symmetry_3
_geom_angle_publ_flag
C1 S1 C1 90.1(2) . . 8_555 yes
S1 C1 C2 115.77(14) . . . yes
S1 C1 C6 123.27(13) . . . yes
C2 C1 C6 120.90(8) . . . no
C2 C1 C7 109.72(18) . . . no
S1 C1 C2 115.77(14) 8_555 . . yes
C2 C1 C7 109.72(18) . . 8_555 no
C6 C1 C7 129.36(19) . . . no
S1 C1 C6 123.27(13) 8_555 . . yes
C6 C1 C7 129.36(19) . . 8_555 no
C1 C2 C3 120.03(8) . . . no
C1 C2 C2 109.16(7) . . 8_555 no
C2 C2 C3 130.80(8) 8_555 . . no
C2 C3 C4 118.86(9) . . . no
C3 C4 C5 120.83(9) . . . no
C4 C5 C6 120.71(9) . . . no
C1 C6 C5 118.68(9) . . . no
C1 C7 C1 102.1(4) . . 8_555 no
C2 C3 H3 121.00 . . . no
C4 C3 H3 121.00 . . . no
C3 C4 H4 120.00 . . . no
C5 C4 H4 120.00 . . . no
C4 C5 H5 120.00 . . . no
C6 C5 H5 120.00 . . . no
C1 C6 H6 121.00 . . . no
C5 C6 H6 121.00 . . . no
C1 C7 H7A 111.00 . . . no
C1 C7 H7B 111.00 . . . no
C1 C7 H7A 111.00 . . 8_555 no
C1 C7 H7B 111.00 . . 8_555 no
H7A C7 H7B 109.00 . . . no
C1 C7 H7A 111.00 8_555 . . no
H7A C7 H7B 109.00 . . 8_555 no
C1 C7 H7B 111.00 8_555 . . no
H7A C7 H7B 109.00 8_555 . . no
C1 C7 H7A 111.00 8_555 . 8_555 no
C1 C7 H7B 111.00 8_555 . 8_555 no
H7A C7 H7B 109.00 8_555 . 8_555 no

loop_
_geom_bond_atom_site_label_1
_geom_bond_atom_site_label_2
_geom_bond_distance
_geom_bond_site_symmetry_1
_geom_bond_site_symmetry_2
_geom_bond_publ_flag
S1 C1 1.689(3) . . yes
S1 C1 1.689(3) . 8_555 yes
C1 C2 1.4026(12) . . no
C1 C6 1.3883(13) . . no
C1 C7 1.536(4) . . no
C1 C7 1.536(4) . 8_555 no
C2 C3 1.3921(12) . . no
C2 C2 1.4687(11) . 8_555 no
C3 C4 1.3885(13) . . no
C4 C5 1.3924(15) . . no
C5 C6 1.3869(14) . . no
C3 H3 0.9500 . . no
C4 H4 0.9500 . . no
C5 H5 0.9500 . . no
C6 H6 0.9500 . . no
C7 H7A 0.9900 . . no
C7 H7B 0.9900 . . no
C7 H7A 0.9900 . 8_555 no
C7 H7B 0.9900 . 8_555 no

loop_
_geom_torsion_atom_site_label_1
_geom_torsion_atom_site_label_2
_geom_torsion_atom_site_label_3
_geom_torsion_atom_site_label_4
_geom_torsion
_geom_torsion_site_symmetry_1
_geom_torsion_site_symmetry_2
_geom_torsion_site_symmetry_3
_geom_torsion_site_symmetry_4
_geom_torsion_publ_flag
C6 C1 C2 C3 0.30(13) . . . . no
C6 C1 C2 C2 179.33(8) . . . 8_555 no
C7 C1 C2 C3 178.6(3) . . . . no
C7 C1 C2 C2 -2.4(3) . . . 8_555 no
C7 C1 C2 C3 178.6(3) 8_555 . . . no
C2 C1 C6 C5 -0.39(14) . . . . no
C7 C1 C6 C5 -178.3(3) . . . . no
C7 C1 C6 C5 -178.3(3) 8_555 . . . no
C2 C1 C7 C1 3.6(4) . . . 8_555 no
C6 C1 C7 C1 -178.33(14) . . . 8_555 no
C1 C2 C3 C4 -0.03(14) . . . . no
C2 C2 C3 C4 -178.83(9) 8_555 . . . no
C1 C2 C2 C1 0.00(11) . . 8_555 8_555 no
C1 C2 C2 C3 -178.90(9) . . 8_555 8_555 no
C3 C2 C2 C1 178.90(9) . . 8_555 8_555 no
C3 C2 C2 C3 0.00(16) . . 8_555 8_555 no
C2 C3 C4 C5 -0.14(15) . . . . no
C3 C4 C5 C6 0.03(17) . . . . no
C4 C5 C6 C1 0.23(16) . . . . no

_cod_database_fobs_code 4519437
